data_9017421
loop_
_publ_author_name
'Alekseev, E. V.'
'Suleimanov, E. V.'
'Chuprunov, E. V.'
'Marychev, M. O.'
'Ivanov, V. A.'
'Fukin, G. K.'

_publ_section_title
;
 Crystal structure and nonlinear optical properties of the K2UO2(SO4)2*2H2O
 compound at 293 K
;
_journal_name_full 'Crystallography Reports'
_journal_page_first 29
_journal_page_last 33
_journal_volume 51
_journal_year 2006
_chemical_compound_source Synthetic
_chemical_formula_sum 'H4 K2 O12 S2 U'
_chemical_name_mineral Geschieberite
_space_group_IT_number 33
_space_group_name_Hall 'P 2c -2n'
_space_group_name_H-M_alt 'P n a 21'
_symmetry_space_group_name_H-M 'P n a 21'
_cell_angle_alpha 90
_cell_angle_beta 90
_cell_angle_gamma 90
_cell_formula_units_Z 4
_cell_length_a 13.773
_cell_length_b 7.288
_cell_length_c 11.556
_cell_volume 1159.964
_database_code_amcsd 0020465
_exptl_crystal_density_diffrn 3.300
_cod_data_source_file inputs/fixed/downloads/14/14859.cif
_cod_data_source_block 14859
_cod_original_formula_sum 'K2 U S2 O12 H4'
_cod_database_code 9017421

loop_
_space_group_symop_operation_xyz
x,y,z
1/2+x,1/2-y,z
1/2-x,1/2+y,1/2+z
-x,-y,1/2+z

loop_
_atom_site_aniso_label
_atom_site_aniso_U_11
_atom_site_aniso_U_22
_atom_site_aniso_U_33
_atom_site_aniso_U_12
_atom_site_aniso_U_13
_atom_site_aniso_U_23
K1 0.00920 0.02450 0.04530 0.00160 -0.00340 0.00330
K2 0.01620 0.01000 0.03690 -0.00070 0.00110 -0.00580
U1 0.00702 0.00439 0.00171 -0.00029 0.00187 0.00210
S1 0.00850 0.00450 0.00500 0.00050 0.00010 0.00100
S2 0.00880 0.00580 0.00540 -0.00100 -0.00020 -0.00130
O1 0.01460 0.01620 0.01570 -0.00020 0.00000 -0.00010
O2 0.01270 0.01360 0.01270 -0.00080 0.00000 0.00000
O3 0.01150 0.01030 0.00950 -0.00070 -0.00090 -0.00020
O4 0.00640 0.00420 0.00440 -0.00020 0.00150 0.00040
O5 0.01770 0.01710 0.01650 0.00040 0.00020 0.00120
O6 0.00310 0.00260 0.00110 0.00020 -0.00050 -0.00150
Wat7 0.01720 0.01370 0.01470 0.00070 -0.00030 0.00040
O8 0.01140 0.01080 0.01180 -0.00190 -0.00080 -0.00020
O9 0.01210 0.01100 0.01270 0.00150 0.00010 -0.00180
O10 0.01750 0.01660 0.01770 -0.00150 0.00100 0.00030
O11 0.01300 0.01210 0.01400 0.00080 0.00000 0.00130
Wat12 0.02720 0.03480 0.02670 0.00420 0.00100 0.00400

loop_
_atom_site_label
_atom_site_fract_x
_atom_site_fract_y
_atom_site_fract_z
_atom_site_U_iso_or_equiv
_atom_site_type_symbol
_atom_site_attached_hydrogens
K1 0.93060 -0.23782 0.54651 0.02630 K 0
K2 0.92862 -0.23892 0.97288 0.02100 K 0
U1 0.74481 0.08562 0.76040 0.00437 U 0
S1 0.82327 0.25669 0.47873 0.00600 S 0
S2 0.82366 0.25576 1.03854 0.00670 S 0
O1 0.87220 0.06770 0.76030 0.01550 O 0
O2 0.61720 0.10290 0.76330 0.01300 O 0
O3 0.75210 0.19470 0.95070 0.01040 O 0
O4 0.75290 0.22080 0.57690 0.00500 O 0
O5 0.76820 0.32730 0.38250 0.01710 O 0
O6 0.75710 0.32880 1.13540 0.00230 O 0
Wat7 0.73560 0.43110 0.76370 0.01520 O 2
O8 0.89430 0.39380 0.51040 0.01140 O 0
O9 0.86620 0.08210 0.43880 0.01190 O 0
O10 0.89010 0.39090 0.99100 0.01730 O 0
O11 0.87850 0.09460 1.07580 0.01300 O 0
Wat12 0.93060 -0.39960 0.75790 0.02960 O 2

loop_
_cod_changelog_entry_id
_cod_changelog_entry_author
_cod_changelog_entry_date
_cod_changelog_entry_text
1
;cod-tools version 3.8.0
Id: cif_guess_AMCSD_atom_types 9574 2023-05-10 09:00:05Z saulius
;
2023-05-10T18:58:12+03:00
;Derived atom types and hydrogen counts
from atom names that follow the AMCSD naming convention
(Wat == water, O-H == hydroxyl).
;

loop_
_cod_related_entry_id
_cod_related_entry_database
_cod_related_entry_code
1 AMCSD 0020465
